data_4336608
loop_
_publ_author_name
'Andr\'es Garc\'es'
'Luis F. S\'anchez-Barba'
'Juan Fern\'andez-Baeza'
'Antonio Otero'
'Manuel Honrado'
'Agust\'in Lara-S\'anchez'
'Ana M. Rodr\'iguez'

_publ_contact_author
;                                                                               
     'S\'anchez-Barba, LF.'                                     
      Departamento de Qu\'imica Inorg\'anica y Anal\'itica 
      Universidad Rey Juan Carlos
      Mostoles
      28933-Madrid
      Spain.
;
_publ_contact_author_email luisfernando.sanchezbarba@urjc.es
_publ_contact_author_phone '+34 926295300'
_publ_section_title
;
 Heteroscorpionate Magnesium Alkyls Bearing Unprecedented Apical
 \s-C(sp3)-Mg Bonds: Heteroselective Ring-Opening Polymerization of
 rac-Lactide
;
_journal_name_full 'Inorganic Chemistry'
_journal_page_first 12691
_journal_page_last 12701
_journal_paper_doi 10.1021/ic401915b
_journal_volume 52
_journal_year 2013
_chemical_formula_moiety 'C56 H108 Mg4 N12 O2 Si4'
_chemical_formula_sum 'C56 H108 Mg4 N12 O2 Si4'
_chemical_formula_weight 1191.14
_chemical_name_systematic
;
 ?
;
_space_group_IT_number 2
_symmetry_cell_setting triclinic
_symmetry_space_group_name_Hall '-P 1'
_symmetry_space_group_name_H-M 'P -1'
_atom_sites_solution_hydrogens geom
_atom_sites_solution_primary direct
_atom_sites_solution_secondary difmap
_audit_creation_method SHELXL-97
_cell_angle_alpha 70.678(2)
_cell_angle_beta 78.414(2)
_cell_angle_gamma 89.274(2)
_cell_formula_units_Z 1
_cell_length_a 11.3786(14)
_cell_length_b 12.0645(15)
_cell_length_c 14.6022(18)
_cell_measurement_reflns_used 2258
_cell_measurement_temperature 180(2)
_cell_measurement_theta_max 23.152
_cell_measurement_theta_min 2.214
_cell_volume 1850.0(4)
_computing_cell_refinement 'Bruker SAINT'
_computing_data_collection 'Bruker APEX'
_computing_data_reduction 'Bruker SAINT, SADABS, XPREP'
_computing_molecular_graphics 'WINGX v1.70 (Farrugia, 1999)'
_computing_publication_material 'WINGX v1.70 (Farrugia, 1999)'
_computing_structure_refinement 'SHELXL-97 (Sheldrick, 1997)'
_computing_structure_solution 'SHELXS-97 (Sheldrick, 1990)'
_diffrn_ambient_temperature 180(2)
_diffrn_measured_fraction_theta_full 0.981
_diffrn_measured_fraction_theta_max 0.981
_diffrn_measurement_device_type 'CCD area detector'
_diffrn_measurement_method 'omega and phi scans'
_diffrn_radiation_monochromator graphite
_diffrn_radiation_source 'fine-focus sealed tube'
_diffrn_radiation_type MoK\a
_diffrn_radiation_wavelength 0.71073
_diffrn_reflns_av_R_equivalents 0.0478
_diffrn_reflns_av_sigmaI/netI 0.0770
_diffrn_reflns_limit_h_max 13
_diffrn_reflns_limit_h_min -13
_diffrn_reflns_limit_k_max 11
_diffrn_reflns_limit_k_min -14
_diffrn_reflns_limit_l_max 16
_diffrn_reflns_limit_l_min -17
_diffrn_reflns_number 11942
_diffrn_reflns_theta_full 25.00
_diffrn_reflns_theta_max 25.00
_diffrn_reflns_theta_min 1.83
_exptl_absorpt_coefficient_mu 0.157
_exptl_absorpt_correction_T_max 0.9814
_exptl_absorpt_correction_T_min 0.9602
_exptl_absorpt_correction_type multi-scan
_exptl_absorpt_process_details SADABS
_exptl_crystal_colour colourless
_exptl_crystal_density_diffrn 1.069
_exptl_crystal_description prism
_exptl_crystal_F_000 648
_exptl_crystal_size_max 0.26
_exptl_crystal_size_mid 0.18
_exptl_crystal_size_min 0.12
_refine_diff_density_max 0.220
_refine_diff_density_min -0.353
_refine_diff_density_rms 0.057
_refine_ls_extinction_method none
_refine_ls_goodness_of_fit_ref 1.040
_refine_ls_hydrogen_treatment constr
_refine_ls_matrix_type full
_refine_ls_number_parameters 366
_refine_ls_number_reflns 6394
_refine_ls_number_restraints 0
_refine_ls_restrained_S_all 1.040
_refine_ls_R_factor_all 0.0832
_refine_ls_R_factor_gt 0.0524
_refine_ls_shift/su_max 0.009
_refine_ls_shift/su_mean 0.000
_refine_ls_structure_factor_coef Fsqd
_refine_ls_weighting_details 'calc w=1/[\s^2^(Fo^2^)+(0.0594P)^2^+0.2921P] where P=(Fo^2^+2Fc^2^)/3'
_refine_ls_weighting_scheme calc
_refine_ls_wR_factor_gt 0.1233
_refine_ls_wR_factor_ref 0.1431
_reflns_number_gt 4417
_reflns_number_total 6394
_reflns_threshold_expression >2sigma(I)
_cod_data_source_file ic401915b_si_001_4.cif
_cod_data_source_block 9
_cod_database_code 4336608

loop_
_symmetry_equiv_pos_as_xyz
'x, y, z'
'-x, -y, -z'

loop_
_atom_site_label
_atom_site_type_symbol
_atom_site_fract_x
_atom_site_fract_y
_atom_site_fract_z
_atom_site_U_iso_or_equiv
_atom_site_adp_type
_atom_site_occupancy
_atom_site_symmetry_multiplicity
_atom_site_calc_flag
_atom_site_refinement_flags
C1 C 0.0572(2) 0.1136(2) 0.1734(2) 0.0362(7) Uani 1 1 d .
C2 C 0.1718(2) 0.1647(3) 0.1267(2) 0.0405(7) Uani 1 1 d .
H2 H 0.2270 0.1425 0.0806 0.049 Uiso 1 1 calc R
C3 C 0.1874(2) 0.2545(2) 0.16208(19) 0.0351(7) Uani 1 1 d .
C4 C 0.2902(3) 0.3416(3) 0.1345(2) 0.0494(8) Uani 1 1 d .
H4A H 0.2652 0.4189 0.1036 0.074 Uiso 1 1 calc R
H4B H 0.3542 0.3231 0.0890 0.074 Uiso 1 1 calc R
H4C H 0.3179 0.3393 0.1930 0.074 Uiso 1 1 calc R
C5 C -0.0052(3) 0.0124(3) 0.1621(2) 0.0532(8) Uani 1 1 d .
H5A H -0.0831 -0.0040 0.2055 0.080 Uiso 1 1 calc R
H5B H 0.0413 -0.0556 0.1789 0.080 Uiso 1 1 calc R
H5C H -0.0140 0.0318 0.0946 0.080 Uiso 1 1 calc R
C6 C -0.0708(2) 0.1233(2) 0.52904(18) 0.0320(6) Uani 1 1 d .
C7 C 0.0398(2) 0.1502(2) 0.54597(19) 0.0350(7) Uani 1 1 d .
H7 H 0.0668 0.1196 0.6049 0.042 Uiso 1 1 calc R
C8 C 0.1010(2) 0.2303(2) 0.45954(18) 0.0305(6) Uani 1 1 d .
C9 C -0.1715(2) 0.0411(3) 0.5978(2) 0.0428(7) Uani 1 1 d .
H9A H -0.2079 0.0721 0.6488 0.064 Uiso 1 1 calc R
H9B H -0.1413 -0.0342 0.6276 0.064 Uiso 1 1 calc R
H9C H -0.2303 0.0322 0.5616 0.064 Uiso 1 1 calc R
C10 C 0.2270(2) 0.2803(3) 0.4345(2) 0.0387(7) Uani 1 1 d .
H10A H 0.2714 0.2612 0.3790 0.058 Uiso 1 1 calc R
H10B H 0.2639 0.2477 0.4906 0.058 Uiso 1 1 calc R
H10C H 0.2270 0.3643 0.4178 0.058 Uiso 1 1 calc R
C11 C 0.0568(2) 0.3312(2) 0.28931(17) 0.0282(6) Uani 1 1 d .
C12 C -0.0463(2) 0.4077(2) 0.25153(17) 0.0273(6) Uani 1 1 d .
C13 C -0.2637(2) 0.4267(2) 0.25934(19) 0.0318(6) Uani 1 1 d .
H13 H -0.2431 0.5101 0.2452 0.038 Uiso 1 1 calc R
C14 C -0.3131(3) 0.4122(3) 0.1746(2) 0.0445(7) Uani 1 1 d .
H14A H -0.2576 0.4497 0.1130 0.067 Uiso 1 1 calc R
H14B H -0.3890 0.4478 0.1727 0.067 Uiso 1 1 calc R
H14C H -0.3241 0.3300 0.1844 0.067 Uiso 1 1 calc R
C15 C -0.3582(3) 0.3805(3) 0.3562(2) 0.0498(8) Uani 1 1 d .
H15A H -0.3804 0.2995 0.3688 0.075 Uiso 1 1 calc R
H15B H -0.4279 0.4259 0.3504 0.075 Uiso 1 1 calc R
H15C H -0.3255 0.3871 0.4099 0.075 Uiso 1 1 calc R
C16 C -0.0516(2) 0.6077(2) 0.1278(2) 0.0409(7) Uani 1 1 d .
H16 H -0.1230 0.5726 0.1176 0.049 Uiso 1 1 calc R
C17 C 0.0412(3) 0.6483(4) 0.0306(2) 0.0800(13) Uani 1 1 d .
H17A H 0.1100 0.6857 0.0395 0.120 Uiso 1 1 calc R
H17B H 0.0068 0.7031 -0.0199 0.120 Uiso 1 1 calc R
H17C H 0.0654 0.5816 0.0109 0.120 Uiso 1 1 calc R
C18 C -0.0875(3) 0.7095(3) 0.1645(3) 0.0751(12) Uani 1 1 d .
H18A H -0.1472 0.6818 0.2249 0.113 Uiso 1 1 calc R
H18B H -0.1197 0.7686 0.1152 0.113 Uiso 1 1 calc R
H18C H -0.0182 0.7424 0.1766 0.113 Uiso 1 1 calc R
C19 C -0.3025(2) 0.0393(2) 0.3686(2) 0.0409(7) Uani 1 1 d .
H19A H -0.2595 -0.0322 0.3853 0.049 Uiso 1 1 calc R
H19B H -0.3496 0.0417 0.4310 0.049 Uiso 1 1 calc R
C20 C -0.3434(3) 0.0199(3) 0.1734(2) 0.0616(9) Uani 1 1 d .
H20A H -0.2999 0.0947 0.1394 0.092 Uiso 1 1 calc R
H20B H -0.4052 0.0122 0.1394 0.092 Uiso 1 1 calc R
H20C H -0.2893 -0.0420 0.1745 0.092 Uiso 1 1 calc R
C21 C -0.4897(3) -0.1406(3) 0.3671(3) 0.0563(9) Uani 1 1 d .
H21A H -0.4309 -0.1988 0.3704 0.084 Uiso 1 1 calc R
H21B H -0.5466 -0.1528 0.3304 0.084 Uiso 1 1 calc R
H21C H -0.5308 -0.1473 0.4331 0.084 Uiso 1 1 calc R
C22 C -0.5332(3) 0.1173(3) 0.2985(3) 0.0619(10) Uani 1 1 d .
H22A H -0.5670 0.1171 0.3643 0.093 Uiso 1 1 calc R
H22B H -0.5950 0.0955 0.2705 0.093 Uiso 1 1 calc R
H22C H -0.4993 0.1947 0.2580 0.093 Uiso 1 1 calc R
C23 C 0.3272(2) 0.5740(3) 0.2433(2) 0.0443(8) Uani 1 1 d .
H23A H 0.3304 0.5933 0.3022 0.053 Uiso 1 1 calc R
H23B H 0.3795 0.5097 0.2439 0.053 Uiso 1 1 calc R
C24 C 0.3123(3) 0.8353(3) 0.1352(3) 0.0734(11) Uani 1 1 d .
H24A H 0.2348 0.8265 0.1212 0.110 Uiso 1 1 calc R
H24B H 0.3562 0.9029 0.0850 0.110 Uiso 1 1 calc R
H24C H 0.3025 0.8454 0.1988 0.110 Uiso 1 1 calc R
C25 C 0.5577(3) 0.7370(3) 0.1338(3) 0.0594(9) Uani 1 1 d .
H25A H 0.5638 0.7467 0.1954 0.089 Uiso 1 1 calc R
H25B H 0.5858 0.8086 0.0801 0.089 Uiso 1 1 calc R
H25C H 0.6058 0.6742 0.1244 0.089 Uiso 1 1 calc R
C26 C 0.3968(3) 0.6714(3) 0.0189(2) 0.0537(9) Uani 1 1 d .
H26A H 0.4426 0.6043 0.0177 0.081 Uiso 1 1 calc R
H26B H 0.4321 0.7388 -0.0367 0.081 Uiso 1 1 calc R
H26C H 0.3157 0.6559 0.0151 0.081 Uiso 1 1 calc R
C27 C 0.1114(2) 0.5617(3) 0.4673(2) 0.0418(7) Uani 1 1 d .
H27A H 0.0886 0.6395 0.4671 0.050 Uiso 1 1 calc R
H27B H 0.1981 0.5642 0.4469 0.050 Uiso 1 1 calc R
C28 C -0.0726(2) 0.5250(3) 0.4303(2) 0.0434(8) Uani 1 1 d .
H28A H -0.1110 0.5027 0.3849 0.052 Uiso 1 1 calc R
H28B H -0.0975 0.6024 0.4298 0.052 Uiso 1 1 calc R
N1 N 0.00346(19) 0.16844(19) 0.23492(15) 0.0319(5) Uani 1 1 d .
N2 N 0.08576(18) 0.25560(18) 0.22818(15) 0.0294(5) Uani 1 1 d .
N3 N -0.07881(18) 0.18467(18) 0.43605(15) 0.0299(5) Uani 1 1 d .
N4 N 0.02676(17) 0.25376(18) 0.39365(14) 0.0278(5) Uani 1 1 d .
N5 N -0.15587(18) 0.35881(18) 0.27305(15) 0.0291(5) Uani 1 1 d .
N6 N 0.00275(18) 0.51714(19) 0.19997(15) 0.0307(5) Uani 1 1 d .
Mg1 Mg -0.16788(7) 0.17693(8) 0.32532(6) 0.0308(2) Uani 1 1 d .
Mg2 Mg 0.14892(7) 0.50518(8) 0.26276(6) 0.0316(2) Uani 1 1 d .
Si1 Si -0.41317(7) 0.00988(7) 0.30363(6) 0.0397(2) Uani 1 1 d .
Si2 Si 0.39679(7) 0.70105(7) 0.13675(6) 0.0398(2) Uani 1 1 d .
O1 O 0.05630(15) 0.52926(17) 0.39791(13) 0.0382(5) Uani 1 1 d .

loop_
_atom_site_aniso_label
_atom_site_aniso_U_11
_atom_site_aniso_U_22
_atom_site_aniso_U_33
_atom_site_aniso_U_23
_atom_site_aniso_U_13
_atom_site_aniso_U_12
C1 0.0417(17) 0.0346(16) 0.0365(15) -0.0161(13) -0.0106(12) 0.0082(13)
C2 0.0404(17) 0.0444(18) 0.0382(16) -0.0200(14) -0.0012(13) 0.0109(14)
C3 0.0308(15) 0.0394(16) 0.0330(15) -0.0121(13) -0.0026(11) 0.0072(13)
C4 0.0355(17) 0.053(2) 0.0541(19) -0.0198(16) 0.0057(14) -0.0004(15)
C5 0.062(2) 0.0476(19) 0.059(2) -0.0308(17) -0.0115(16) 0.0074(17)
C6 0.0339(15) 0.0291(14) 0.0283(14) -0.0042(12) -0.0054(11) 0.0061(12)
C7 0.0376(16) 0.0389(16) 0.0279(14) -0.0074(13) -0.0126(11) 0.0100(13)
C8 0.0278(14) 0.0314(15) 0.0348(15) -0.0124(12) -0.0102(11) 0.0079(12)
C9 0.0434(17) 0.0407(17) 0.0358(16) -0.0038(13) -0.0048(13) 0.0010(14)
C10 0.0339(15) 0.0442(17) 0.0374(16) -0.0096(13) -0.0137(12) 0.0063(13)
C11 0.0307(14) 0.0274(14) 0.0261(13) -0.0085(11) -0.0058(10) 0.0043(11)
C12 0.0325(15) 0.0283(14) 0.0232(13) -0.0113(11) -0.0059(10) 0.0022(12)
C13 0.0262(14) 0.0292(14) 0.0405(15) -0.0114(12) -0.0091(11) 0.0041(11)
C14 0.0394(17) 0.0458(18) 0.0507(18) -0.0151(15) -0.0166(14) 0.0031(14)
C15 0.0356(17) 0.059(2) 0.0501(19) -0.0173(16) -0.0017(13) 0.0093(15)
C16 0.0352(16) 0.0356(16) 0.0447(17) 0.0005(14) -0.0156(13) -0.0005(13)
C17 0.053(2) 0.093(3) 0.055(2) 0.025(2) -0.0102(17) 0.000(2)
C18 0.083(3) 0.0345(19) 0.124(3) -0.027(2) -0.058(3) 0.0175(19)
C19 0.0412(17) 0.0345(16) 0.0442(17) -0.0074(14) -0.0126(13) 0.0007(13)
C20 0.068(2) 0.065(2) 0.052(2) -0.0186(18) -0.0133(17) -0.0126(19)
C21 0.052(2) 0.047(2) 0.069(2) -0.0164(17) -0.0152(16) -0.0086(16)
C22 0.0389(18) 0.050(2) 0.091(3) -0.0119(19) -0.0189(17) -0.0012(16)
C23 0.0336(16) 0.058(2) 0.0411(17) -0.0178(15) -0.0057(12) -0.0041(14)
C24 0.073(3) 0.063(2) 0.086(3) -0.032(2) -0.010(2) 0.017(2)
C25 0.047(2) 0.060(2) 0.070(2) -0.0264(19) -0.0012(16) -0.0134(17)
C26 0.0452(19) 0.067(2) 0.0439(18) -0.0163(17) -0.0025(14) -0.0040(17)
C27 0.0349(16) 0.0533(19) 0.0474(18) -0.0320(16) -0.0052(13) -0.0013(14)
C28 0.0287(15) 0.068(2) 0.0446(17) -0.0327(16) -0.0097(12) 0.0088(15)
N1 0.0329(12) 0.0301(12) 0.0349(12) -0.0133(10) -0.0082(9) 0.0027(10)
N2 0.0272(12) 0.0299(12) 0.0298(12) -0.0086(10) -0.0055(9) 0.0048(10)
N3 0.0288(12) 0.0301(12) 0.0304(12) -0.0096(10) -0.0058(9) -0.0006(10)
N4 0.0257(11) 0.0288(12) 0.0281(11) -0.0079(10) -0.0061(9) 0.0005(9)
N5 0.0244(12) 0.0302(12) 0.0333(12) -0.0109(10) -0.0075(9) 0.0038(10)
N6 0.0309(12) 0.0299(12) 0.0308(12) -0.0069(10) -0.0107(9) 0.0034(10)
Mg1 0.0306(5) 0.0286(5) 0.0334(5) -0.0097(4) -0.0081(4) 0.0013(4)
Mg2 0.0285(5) 0.0348(5) 0.0304(5) -0.0095(4) -0.0060(4) -0.0006(4)
Si1 0.0357(5) 0.0359(5) 0.0457(5) -0.0100(4) -0.0107(3) -0.0024(4)
Si2 0.0348(5) 0.0413(5) 0.0435(5) -0.0175(4) -0.0022(3) -0.0024(4)
O1 0.0291(10) 0.0540(13) 0.0401(11) -0.0277(10) -0.0057(8) 0.0010(9)

loop_
_atom_type_symbol
_atom_type_description
_atom_type_scat_dispersion_real
_atom_type_scat_dispersion_imag
_atom_type_scat_source
C C 0.0033 0.0016 'International Tables Vol C Tables 4.2.6.8 and 6.1.1.4'
H H 0.0000 0.0000 'International Tables Vol C Tables 4.2.6.8 and 6.1.1.4'
N N 0.0061 0.0033 'International Tables Vol C Tables 4.2.6.8 and 6.1.1.4'
Mg Mg 0.0486 0.0363 'International Tables Vol C Tables 4.2.6.8 and 6.1.1.4'
Si Si 0.0817 0.0704 'International Tables Vol C Tables 4.2.6.8 and 6.1.1.4'
O O 0.0106 0.0060 'International Tables Vol C Tables 4.2.6.8 and 6.1.1.4'

loop_
_geom_angle_atom_site_label_1
_geom_angle_atom_site_label_2
_geom_angle_atom_site_label_3
_geom_angle
_geom_angle_site_symmetry_3
N1 C1 C2 110.3(3) .
N1 C1 C5 121.0(3) .
C2 C1 C5 128.7(3) .
C3 C2 C1 106.4(2) .
N2 C3 C2 107.4(2) .
N2 C3 C4 122.9(3) .
C2 C3 C4 129.7(2) .
N3 C6 C7 109.9(2) .
N3 C6 C9 120.8(2) .
C7 C6 C9 129.3(2) .
C8 C7 C6 107.0(2) .
N4 C8 C7 107.0(2) .
N4 C8 C10 123.9(2) .
C7 C8 C10 129.0(2) .
N2 C11 N4 107.28(19) .
N2 C11 C12 106.5(2) .
N4 C11 C12 115.20(19) .
N2 C11 Mg2 126.32(16) .
N4 C11 Mg2 115.29(17) .
C12 C11 Mg2 83.81(14) .
N5 C12 N6 133.8(2) .
N5 C12 C11 119.3(2) .
N6 C12 C11 106.9(2) .
N5 C12 Mg2 162.79(18) .
N6 C12 Mg2 51.33(13) .
C11 C12 Mg2 59.36(13) .
N5 C13 C14 110.8(2) .
N5 C13 C15 107.8(2) .
C14 C13 C15 109.8(2) .
N6 C16 C18 111.0(3) .
N6 C16 C17 107.0(2) .
C18 C16 C17 111.2(3) .
Si1 C19 Mg1 130.97(15) .
Si2 C23 Mg2 122.85(15) .
O1 C27 C28 110.5(2) 2_566
O1 C28 C27 110.5(2) 2_566
C1 N1 N2 105.9(2) .
C1 N1 Mg1 141.3(2) .
N2 N1 Mg1 112.38(15) .
C3 N2 N1 110.0(2) .
C3 N2 C11 129.7(2) .
N1 N2 C11 120.37(19) .
C6 N3 N4 106.3(2) .
C6 N3 Mg1 140.40(19) .
N4 N3 Mg1 110.12(14) .
C8 N4 N3 109.82(19) .
C8 N4 C11 126.1(2) .
N3 N4 C11 123.75(19) .
C12 N5 C13 123.6(2) .
C12 N5 Mg1 115.27(16) .
C13 N5 Mg1 121.15(16) .
C12 N6 C16 124.8(2) .
C12 N6 Mg2 97.59(16) .
C16 N6 Mg2 137.55(18) .
N5 Mg1 N3 87.66(9) .
N5 Mg1 C19 137.95(10) .
N3 Mg1 C19 115.97(10) .
N5 Mg1 N1 92.12(9) .
N3 Mg1 N1 88.70(9) .
C19 Mg1 N1 120.87(11) .
N6 Mg2 C23 144.95(11) .
N6 Mg2 O1 96.32(8) .
C23 Mg2 O1 103.65(10) .
N6 Mg2 C11 66.11(9) .
C23 Mg2 C11 137.60(11) .
O1 Mg2 C11 96.52(9) .
N6 Mg2 C12 31.08(8) .
C23 Mg2 C12 166.84(10) .
O1 Mg2 C12 89.44(8) .
C11 Mg2 C12 36.82(8) .
C19 Si1 C22 110.61(15) .
C19 Si1 C20 111.84(15) .
C22 Si1 C20 108.05(17) .
C19 Si1 C21 112.10(14) .
C22 Si1 C21 106.86(15) .
C20 Si1 C21 107.14(16) .
C23 Si2 C24 110.61(16) .
C23 Si2 C26 109.86(15) .
C24 Si2 C26 108.75(17) .
C23 Si2 C25 114.00(15) .
C24 Si2 C25 107.44(17) .
C26 Si2 C25 105.95(15) .
C28 O1 C27 108.44(19) .
C28 O1 Mg2 125.24(16) .
C27 O1 Mg2 126.14(15) .

loop_
_geom_bond_atom_site_label_1
_geom_bond_atom_site_label_2
_geom_bond_distance
_geom_bond_site_symmetry_2
C1 N1 1.335(3) .
C1 C2 1.390(4) .
C1 C5 1.491(4) .
C2 C3 1.372(4) .
C3 N2 1.353(3) .
C3 C4 1.483(4) .
C6 N3 1.335(3) .
C6 C7 1.392(4) .
C6 C9 1.488(4) .
C7 C8 1.367(4) .
C8 N4 1.364(3) .
C8 C10 1.490(4) .
C11 N2 1.467(3) .
C11 N4 1.472(3) .
C11 C12 1.558(3) .
C11 Mg2 2.237(3) .
C12 N5 1.319(3) .
C12 N6 1.346(3) .
C12 Mg2 2.585(3) .
C13 N5 1.477(3) .
C13 C14 1.518(4) .
C13 C15 1.532(4) .
C16 N6 1.473(3) .
C16 C18 1.516(4) .
C16 C17 1.523(4) .
C19 Si1 1.823(3) .
C19 Mg1 2.118(3) .
C20 Si1 1.872(3) .
C21 Si1 1.875(3) .
C22 Si1 1.867(3) .
C23 Si2 1.832(3) .
C23 Mg2 2.131(3) .
C24 Si2 1.869(3) .
C25 Si2 1.875(3) .
C26 Si2 1.870(3) .
C27 O1 1.447(3) .
C27 C28 1.495(4) 2_566
C28 O1 1.444(3) .
C28 C27 1.495(4) 2_566
N1 N2 1.383(3) .
N1 Mg1 2.146(2) .
N3 N4 1.381(3) .
N3 Mg1 2.100(2) .
N5 Mg1 2.067(2) .
N6 Mg2 2.036(2) .
Mg2 O1 2.1508(19) .
